data_4111501
loop_
_publ_author_name
'Manuel Alcarazo'
'Stephen J. Roseblade'
'Andrew R. Cowley'
'Rosario Fern\'andez'
'John M. Brown'
'Jos\'e M. Lassaletta'

_publ_section_title
;
 Imidazo[1,5-a]pyridine: A Versatile Architecture for Stable
 N-Heterocyclic Carbenes
;
_journal_name_full 'Journal of the American Chemical Society'
_journal_page_first 3290
_journal_page_last 3291
_journal_paper_doi 10.1021/ja0423769
_journal_volume 127
_journal_year 2005
_chemical_compound_source
;
synthesis as described
;
_chemical_formula_moiety ' C42 H48 N4 Rh, F6 P, 2(C H2 Cl2)  '
_chemical_formula_sum 'C44 H52 Cl4 F6 N4 P Rh'
_chemical_formula_weight 1026.60
_chemical_name_systematic
; 
? 
;
_space_group_IT_number 61
_symmetry_cell_setting orthorhombic
_symmetry_space_group_name_Hall '-P 2ac 2ab'
_symmetry_space_group_name_H-M 'P b c a'
_atom_sites_solution_hydrogens geom
_atom_sites_solution_primary direct
_cell_angle_alpha 90
_cell_angle_beta 90
_cell_angle_gamma 90
_cell_formula_units_Z 8
_cell_length_a 12.0824(2)
_cell_length_b 21.3910(2)
_cell_length_c 34.5673(5)
_cell_measurement_reflns_used 55011
_cell_measurement_temperature 150
_cell_measurement_theta_max 28
_cell_measurement_theta_min 5
_cell_volume 8934.1(2)
_computing_cell_refinement
; 
KappaCCD software 'DENZO' (Otwinowski & Minor, 1996) 
;
_computing_data_collection
; 
KappaCCD software 'Collect' (Nonius, 2000) 
;
_computing_data_reduction
; 
KappaCCD software 'DENZO' (Otwinowski & Minor, 1996) 
;
_computing_publication_material
; 
CRYSTALS (Watkin et al, 2001) 
;
_computing_structure_refinement
; 
CRYSTALS (Watkin et al, 2001) 
;
_computing_structure_solution 'SIR92 (Giacovazzo et al, 1992)'
_diffrn_ambient_temperature 150
_diffrn_measured_fraction_theta_full 0.992
_diffrn_measured_fraction_theta_max 0.992
_diffrn_measurement_device_type
; 
Nonius KappaCCD 
;
_diffrn_measurement_method \w
_diffrn_radiation_monochromator graphite
_diffrn_radiation_type 'Mo K\a'
_diffrn_radiation_wavelength 0.71073
_diffrn_reflns_av_R_equivalents 0.050
_diffrn_reflns_limit_h_max 15
_diffrn_reflns_limit_h_min -15
_diffrn_reflns_limit_k_max 27
_diffrn_reflns_limit_k_min -27
_diffrn_reflns_limit_l_max 44
_diffrn_reflns_limit_l_min -44
_diffrn_reflns_number 55011
_diffrn_reflns_theta_full 27.480
_diffrn_reflns_theta_max 27.480
_diffrn_reflns_theta_min 5.101
_diffrn_standards_decay_% 0.00
_diffrn_standards_interval_count 0
_diffrn_standards_interval_time 0
_diffrn_standards_number 0
_exptl_absorpt_coefficient_mu 0.720
_exptl_absorpt_correction_T_max 0.96
_exptl_absorpt_correction_T_min 0.85
_exptl_absorpt_correction_type multi-scan
_exptl_absorpt_process_details
; 
 Denzo/Scalepack (Otwinowski & Minor, 1996) 
;
_exptl_crystal_colour ' yellow '
_exptl_crystal_density_diffrn 1.526
_exptl_crystal_description ' plate '
_exptl_crystal_F_000 4208
_exptl_crystal_size_max 0.22
_exptl_crystal_size_mid 0.18
_exptl_crystal_size_min 0.06
_refine_diff_density_max 1.24
_refine_diff_density_min -0.98
_refine_ls_extinction_method none
_refine_ls_goodness_of_fit_ref 1.1105
_refine_ls_hydrogen_treatment mixed
_refine_ls_matrix_type full
_refine_ls_number_parameters 551
_refine_ls_number_reflns 5771
_refine_ls_number_restraints 49
_refine_ls_R_factor_all 0.1039
_refine_ls_R_factor_gt 0.0513
_refine_ls_shift/su_max 0.019408
_refine_ls_structure_factor_coef F
_refine_ls_weighting_details
;
 Method, part 1, Chebychev polynomial, (Watkin, 1994, Prince, 1982) 
 [weight] = 1.0/[A~0~*T~0~(x)+A~1~*T~1~(x) ... +A~n-1~]*T~n-1~(x)] 
 where A~i~ are the Chebychev coefficients listed below and x= Fcalc/Fmax 
 Method = Robust Weighting (Prince, 1982) 
 W = [weight] * [1-(deltaF/6*sigmaF)^2^]^2^ 
 A~i~ are: 
 1.03 0.505 0.633 
;
_refine_ls_weighting_scheme calc
_refine_ls_wR_factor_all 0.0961
_refine_ls_wR_factor_gt 0.0590
_refine_ls_wR_factor_ref 0.0590
_reflns_limit_h_max 15
_reflns_limit_h_min 0
_reflns_limit_k_max 27
_reflns_limit_k_min 0
_reflns_limit_l_max 44
_reflns_limit_l_min 0
_reflns_number_gt 5771
_reflns_number_total 10103
_reflns_threshold_expression I>3.00u(I)
_cod_data_source_file ja0423769si20041219_021758.cif
_cod_data_source_block 7e
_cod_original_sg_symbol_H-M 'P b c a '
_cod_original_formula_sum ' C44 H52 Cl4 F6 N4 P Rh '
_cod_database_code 4111501

loop_
_symmetry_equiv_pos_as_xyz
x,y,z
-x,-y,-z
-x+1/2,y+1/2,z
x+1/2,-y+1/2,-z
x,-y+1/2,z+1/2
-x,y+1/2,-z+1/2
-x+1/2,-y,z+1/2
x+1/2,y,-z+1/2

loop_
_atom_site_label
_atom_site_type_symbol
_atom_site_fract_x
_atom_site_fract_y
_atom_site_fract_z
_atom_site_U_iso_or_equiv
_atom_site_occupancy
_atom_site_adp_type
_atom_site_refinement_flags_posn
_atom_site_refinement_flags_adp
_atom_site_refinement_flags_occupancy
_atom_site_disorder_assembly
_atom_site_disorder_group
Rh1 Rh 0.31716(3) 0.565340(15) 0.166176(10) 0.0184 1.0000 Uani . . . . .
C1 C 0.3548(4) 0.5341(2) 0.11004(13) 0.0202 1.0000 Uani . . . . .
N1 N 0.4318(3) 0.49018(17) 0.09798(11) 0.0209 1.0000 Uani . . . . .
C2 C 0.5104(4) 0.4555(2) 0.11964(14) 0.0236 1.0000 Uani . . . . .
C3 C 0.5759(4) 0.4144(2) 0.10066(16) 0.0282 1.0000 Uani . . . . .
C4 C 0.5700(4) 0.4050(2) 0.05996(16) 0.0328 1.0000 Uani . . . . .
C5 C 0.4949(4) 0.4365(2) 0.03841(15) 0.0289 1.0000 Uani . . . . .
C6 C 0.4250(4) 0.4800(2) 0.05773(14) 0.0256 1.0000 Uani . . . . .
C7 C 0.3444(4) 0.5189(2) 0.04458(14) 0.0274 1.0000 Uani . . . . .
N2 N 0.3054(3) 0.55102(18) 0.07615(11) 0.0229 1.0000 Uani . . . . .
C8 C 0.5204(4) 0.4659(2) 0.16224(15) 0.0290 1.0000 Uani . . . . .
C9 C 0.2257(4) 0.6011(2) 0.07088(13) 0.0218 1.0000 Uani . . . . .
C10 C 0.1137(4) 0.5868(2) 0.06944(13) 0.0247 1.0000 Uani . . . . .
C11 C 0.0404(4) 0.6359(2) 0.06411(14) 0.0286 1.0000 Uani . . . . .
C12 C 0.0758(4) 0.6971(2) 0.05988(15) 0.0303 1.0000 Uani . . . . .
C13 C 0.1896(5) 0.7088(2) 0.05924(14) 0.0288 1.0000 Uani . . . . .
C14 C 0.2664(4) 0.6612(2) 0.06385(14) 0.0247 1.0000 Uani . . . . .
C15 C 0.0725(5) 0.5204(2) 0.07065(16) 0.0326 1.0000 Uani . . . . .
C16 C -0.0055(5) 0.7500(3) 0.05549(19) 0.0420 1.0000 Uani . . . . .
C17 C 0.3887(4) 0.6744(3) 0.05760(16) 0.0324 1.0000 Uani . . . . .
C18 C 0.1704(4) 0.5127(2) 0.16781(13) 0.0206 1.0000 Uani . . . . .
N3 N 0.0613(3) 0.53248(17) 0.16356(12) 0.0229 1.0000 Uani . . . . .
C19 C 0.0187(4) 0.5934(2) 0.15826(13) 0.0245 1.0000 Uani . . . . .
C20 C -0.0923(4) 0.6006(2) 0.15459(16) 0.0304 1.0000 Uani . . . . .
C21 C -0.1678(4) 0.5495(3) 0.15505(17) 0.0374 1.0000 Uani . . . . .
C22 C -0.1295(4) 0.4909(3) 0.15944(17) 0.0372 1.0000 Uani . . . . .
C23 C -0.0132(4) 0.4817(2) 0.16428(16) 0.0290 1.0000 Uani . . . . .
C24 C 0.0490(4) 0.4295(2) 0.16966(15) 0.0293 1.0000 Uani . . . . .
N4 N 0.1579(3) 0.44940(18) 0.17185(12) 0.0247 1.0000 Uani . . . . .
C25 C 0.0950(4) 0.6486(2) 0.15832(14) 0.0260 1.0000 Uani . . . . .
C26 C 0.2444(4) 0.4059(2) 0.18356(14) 0.0250 1.0000 Uani . . . . .
C27 C 0.2985(4) 0.3706(2) 0.15541(14) 0.0252 1.0000 Uani . . . . .
C28 C 0.3817(4) 0.3297(2) 0.16829(16) 0.0282 1.0000 Uani . . . . .
C29 C 0.4070(4) 0.3231(2) 0.20735(15) 0.0281 1.0000 Uani . . . . .
C30 C 0.3442(4) 0.3564(2) 0.23421(15) 0.0304 1.0000 Uani . . . . .
C31 C 0.2613(4) 0.3974(2) 0.22307(14) 0.0269 1.0000 Uani . . . . .
C32 C 0.2670(5) 0.3729(2) 0.11303(15) 0.0339 1.0000 Uani . . . . .
C33 C 0.4976(5) 0.2797(3) 0.22081(17) 0.0359 1.0000 Uani . . . . .
C34 C 0.1874(5) 0.4273(2) 0.25303(15) 0.0340 1.0000 Uani . . . . .
C35 C 0.2756(4) 0.6069(2) 0.22313(14) 0.0272 1.0000 Uani . . . . .
C36 C 0.3522(4) 0.5593(3) 0.22765(14) 0.0272 1.0000 Uani . . . . .
C37 C 0.4739(4) 0.5692(3) 0.23528(14) 0.0309 1.0000 Uani . . . . .
C38 C 0.5322(4) 0.6143(2) 0.20738(15) 0.0306 1.0000 Uani . . . . .
C39 C 0.4767(4) 0.6163(2) 0.16780(15) 0.0240 1.0000 Uani . . . . .
C40 C 0.3920(4) 0.6572(2) 0.15966(15) 0.0269 1.0000 Uani . . . . .
C41 C 0.3432(4) 0.7038(2) 0.18741(18) 0.0348 1.0000 Uani . . . . .
C42 C 0.3070(4) 0.6751(2) 0.22603(16) 0.0338 1.0000 Uani . . . . .
P1 P 0.8195(2) 0.27914(11) 0.14608(7) 0.0355(6) 0.768(5) Uiso D U P 1 1
F1 F 0.7353(6) 0.2738(3) 0.11093(19) 0.0792(18) 0.768(5) Uiso D U P 1 1
F2 F 0.9058(5) 0.2854(3) 0.18116(17) 0.0611(14) 0.768(5) Uiso D U P 1 1
F3 F 0.9164(4) 0.2546(2) 0.11987(15) 0.0559(13) 0.768(5) Uiso D U P 1 1
F4 F 0.7241(6) 0.3080(4) 0.1731(2) 0.093(2) 0.768(5) Uiso D U P 1 1
F5 F 0.8462(5) 0.3486(3) 0.13335(19) 0.0756(17) 0.768(5) Uiso D U P 1 1
F6 F 0.7944(6) 0.2090(3) 0.1588(2) 0.085(2) 0.768(5) Uiso D U P 1 1
P2 P 0.7980(6) 0.2710(3) 0.1524(2) 0.0280(18) 0.232(5) Uiso D U P 1 2
F7 F 0.6739(13) 0.2548(9) 0.1458(6) 0.082(4) 0.232(5) Uiso D U P 1 2
F8 F 0.9240(14) 0.2922(9) 0.1595(7) 0.088(4) 0.232(5) Uiso D U P 1 2
F9 F 0.7912(16) 0.2864(9) 0.1050(4) 0.068(4) 0.232(5) Uiso D U P 1 2
F10 F 0.7886(17) 0.2557(10) 0.1955(5) 0.101(4) 0.232(5) Uiso D U P 1 2
F11 F 0.7627(16) 0.3416(7) 0.1603(5) 0.073(4) 0.232(5) Uiso D U P 1 2
F12 F 0.8264(16) 0.1993(7) 0.1428(6) 0.072(4) 0.232(5) Uiso D U P 1 2
C43 C 0.6974(5) 0.6477(3) 0.0667(2) 0.0485 1.0000 Uani . . . . .
Cl1 Cl 0.6789(2) 0.56659(8) 0.06181(6) 0.0705 1.0000 Uani . . . . .
Cl2 Cl 0.68238(18) 0.68688(10) 0.02265(6) 0.0710 1.0000 Uani . . . . .
C44 C 0.5745(12) 0.8528(4) 0.0429(3) 0.1199 1.0000 Uani . . . . .
Cl3 Cl 0.64528(16) 0.92177(12) 0.03660(7) 0.0763 1.0000 Uani . . . . .
Cl4 Cl 0.4325(2) 0.85643(9) 0.03217(6) 0.0728 1.0000 Uani . . . . .
H1 H 0.199(5) 0.596(3) 0.2268(18) 0.042(17) 1.0000 Uiso . . . . .
H2 H 0.327(4) 0.515(3) 0.2339(15) 0.026(13) 1.0000 Uiso . . . . .
H3 H 0.517(5) 0.600(3) 0.1483(17) 0.030(15) 1.0000 Uiso . . . . .
H4 H 0.378(4) 0.665(2) 0.1361(16) 0.017(12) 1.0000 Uiso . . . . .
H31 H 0.6309 0.3896 0.1159 0.0339 1.0000 Uiso . . . . .
H41 H 0.6216 0.3748 0.0472 0.0393 1.0000 Uiso . . . . .
H51 H 0.4888 0.4296 0.0099 0.0347 1.0000 Uiso . . . . .
H71 H 0.3186 0.5232 0.0172 0.0329 1.0000 Uiso . . . . .
H81 H 0.5792 0.4379 0.1729 0.0348 1.0000 Uiso . . . . .
H82 H 0.5406 0.5105 0.1673 0.0348 1.0000 Uiso . . . . .
H83 H 0.4481 0.4562 0.1750 0.0348 1.0000 Uiso . . . . .
H111 H -0.0408 0.6267 0.0633 0.0343 1.0000 Uiso . . . . .
H131 H 0.2163 0.7525 0.0553 0.0346 1.0000 Uiso . . . . .
H151 H -0.0101 0.5202 0.0693 0.0391 1.0000 Uiso . . . . .
H152 H 0.0970 0.5002 0.0953 0.0391 1.0000 Uiso . . . . .
H153 H 0.1034 0.4967 0.0482 0.0391 1.0000 Uiso . . . . .
H161 H 0.0357 0.7903 0.0528 0.0504 1.0000 Uiso . . . . .
H162 H -0.0543 0.7518 0.0788 0.0504 1.0000 Uiso . . . . .
H163 H -0.0517 0.7429 0.0319 0.0504 1.0000 Uiso . . . . .
H171 H 0.3997 0.7202 0.0531 0.0389 1.0000 Uiso . . . . .
H172 H 0.4314 0.6613 0.0810 0.0389 1.0000 Uiso . . . . .
H173 H 0.4156 0.6505 0.0346 0.0389 1.0000 Uiso . . . . .
H201 H -0.1225 0.6438 0.1514 0.0365 1.0000 Uiso . . . . .
H211 H -0.2490 0.5571 0.1521 0.0449 1.0000 Uiso . . . . .
H221 H -0.1814 0.4545 0.1593 0.0447 1.0000 Uiso . . . . .
H241 H 0.0217 0.3855 0.1716 0.0352 1.0000 Uiso . . . . .
H251 H 0.0511 0.6877 0.1542 0.0312 1.0000 Uiso . . . . .
H252 H 0.1343 0.6510 0.1837 0.0312 1.0000 Uiso . . . . .
H253 H 0.1504 0.6440 0.1370 0.0312 1.0000 Uiso . . . . .
H281 H 0.4239 0.3047 0.1488 0.0338 1.0000 Uiso . . . . .
H301 H 0.3595 0.3506 0.2624 0.0365 1.0000 Uiso . . . . .
H321 H 0.3161 0.3441 0.0980 0.0407 1.0000 Uiso . . . . .
H322 H 0.2760 0.4165 0.1031 0.0407 1.0000 Uiso . . . . .
H323 H 0.1882 0.3595 0.1099 0.0407 1.0000 Uiso . . . . .
H331 H 0.5031 0.2814 0.2497 0.0431 1.0000 Uiso . . . . .
H332 H 0.5696 0.2928 0.2091 0.0431 1.0000 Uiso . . . . .
H333 H 0.4800 0.2360 0.2125 0.0431 1.0000 Uiso . . . . .
H341 H 0.2135 0.4154 0.2795 0.0408 1.0000 Uiso . . . . .
H342 H 0.1902 0.4738 0.2501 0.0408 1.0000 Uiso . . . . .
H343 H 0.1097 0.4125 0.2493 0.0408 1.0000 Uiso . . . . .
H371 H 0.4821 0.5861 0.2621 0.0371 1.0000 Uiso . . . . .
H372 H 0.5116 0.5277 0.2335 0.0371 1.0000 Uiso . . . . .
H381 H 0.5308 0.6573 0.2188 0.0367 1.0000 Uiso . . . . .
H382 H 0.6107 0.6005 0.2040 0.0367 1.0000 Uiso . . . . .
H411 H 0.4000 0.7367 0.1928 0.0418 1.0000 Uiso . . . . .
H412 H 0.2771 0.7234 0.1749 0.0418 1.0000 Uiso . . . . .
H421 H 0.3694 0.6792 0.2448 0.0405 1.0000 Uiso . . . . .
H422 H 0.2415 0.6990 0.2358 0.0405 1.0000 Uiso . . . . .
H431 H 0.7734 0.6558 0.0770 0.0582 1.0000 Uiso . . . . .
H432 H 0.6412 0.6641 0.0853 0.0582 1.0000 Uiso . . . . .
H441 H 0.5827 0.8398 0.0705 0.1439 1.0000 Uiso . . . . .
H442 H 0.6089 0.8206 0.0257 0.1439 1.0000 Uiso . . . . .

loop_
_atom_site_aniso_label
_atom_site_aniso_U_11
_atom_site_aniso_U_22
_atom_site_aniso_U_33
_atom_site_aniso_U_23
_atom_site_aniso_U_13
_atom_site_aniso_U_12
Rh1 0.01722(15) 0.01974(16) 0.01820(15) -0.00067(15) -0.00028(15) -0.00089(16)
C1 0.019(2) 0.020(2) 0.022(2) -0.0008(18) -0.0019(17) -0.0002(18)
N1 0.0186(18) 0.0192(19) 0.025(2) 0.0012(16) -0.0004(15) 0.0022(15)
C2 0.019(2) 0.021(2) 0.031(3) 0.0050(19) -0.0004(19) -0.0019(18)
C3 0.022(2) 0.025(2) 0.038(3) 0.003(2) 0.001(2) 0.0019(19)
C4 0.031(3) 0.023(2) 0.044(3) -0.005(2) 0.014(2) 0.000(2)
C5 0.031(2) 0.022(2) 0.033(3) -0.002(2) 0.009(2) -0.002(2)
C6 0.027(2) 0.028(2) 0.022(2) -0.003(2) 0.0015(19) -0.001(2)
C7 0.030(3) 0.031(2) 0.021(2) 0.000(2) 0.0040(19) 0.000(2)
N2 0.023(2) 0.025(2) 0.0208(18) 0.0006(15) -0.0031(16) 0.0047(16)
C8 0.025(2) 0.033(3) 0.029(3) 0.000(2) -0.004(2) 0.003(2)
C9 0.022(2) 0.025(2) 0.019(2) 0.0025(18) -0.0007(18) 0.0033(19)
C10 0.031(3) 0.026(2) 0.018(2) 0.0024(18) -0.0026(19) 0.002(2)
C11 0.024(2) 0.035(3) 0.027(2) -0.002(2) -0.004(2) 0.002(2)
C12 0.032(3) 0.031(3) 0.028(3) 0.006(2) -0.006(2) 0.008(2)
C13 0.038(3) 0.022(2) 0.026(2) 0.0001(18) -0.004(2) 0.001(2)
C14 0.025(2) 0.028(2) 0.021(2) 0.0023(19) 0.0006(19) -0.002(2)
C15 0.035(3) 0.028(3) 0.035(3) -0.003(2) -0.002(2) -0.006(2)
C16 0.040(3) 0.037(3) 0.049(4) 0.005(3) -0.004(3) 0.014(3)
C17 0.029(3) 0.034(3) 0.034(3) 0.008(2) 0.001(2) -0.005(2)
C18 0.022(2) 0.0196(19) 0.0206(19) -0.0002(18) -0.002(2) -0.0019(17)
N3 0.0211(18) 0.0243(19) 0.0234(19) 0.0029(17) 0.0038(17) -0.0020(16)
C19 0.021(2) 0.034(3) 0.018(2) -0.0043(19) 0.0003(17) 0.005(2)
C20 0.025(2) 0.033(3) 0.034(3) 0.004(2) 0.002(2) 0.010(2)
C21 0.017(2) 0.053(3) 0.042(3) 0.007(2) 0.002(2) 0.006(2)
C22 0.024(3) 0.043(3) 0.044(3) 0.006(3) -0.002(2) -0.008(2)
C23 0.024(2) 0.031(2) 0.033(3) 0.002(2) 0.001(2) -0.0033(19)
C24 0.024(2) 0.027(2) 0.038(3) 0.003(2) 0.004(2) -0.008(2)
N4 0.021(2) 0.024(2) 0.030(2) 0.0017(16) 0.0007(16) -0.0015(14)
C25 0.029(2) 0.021(2) 0.028(3) -0.0029(18) -0.0024(19) 0.0056(19)
C26 0.024(2) 0.022(2) 0.029(2) 0.002(2) 0.002(2) -0.0022(19)
C27 0.029(3) 0.021(2) 0.026(2) -0.0002(17) -0.0011(19) -0.0028(19)
C28 0.030(2) 0.019(2) 0.036(3) -0.003(2) 0.003(2) 0.0012(19)
C29 0.028(2) 0.022(2) 0.035(3) 0.007(2) -0.001(2) 0.001(2)
C30 0.033(3) 0.028(2) 0.030(3) 0.007(2) 0.000(2) 0.002(2)
C31 0.026(2) 0.025(2) 0.030(3) -0.001(2) 0.003(2) -0.003(2)
C32 0.040(3) 0.028(3) 0.034(3) -0.002(2) -0.002(2) -0.002(2)
C33 0.036(3) 0.030(3) 0.042(3) 0.006(2) -0.006(2) 0.005(2)
C34 0.039(3) 0.035(3) 0.028(2) 0.001(2) 0.008(2) -0.002(3)
C35 0.028(2) 0.034(3) 0.019(2) -0.008(2) 0.0018(19) -0.002(2)
C36 0.027(2) 0.034(3) 0.020(2) -0.004(2) -0.0024(18) -0.002(2)
C37 0.032(3) 0.040(3) 0.021(2) -0.002(2) -0.006(2) 0.005(2)
C38 0.021(2) 0.039(3) 0.031(3) -0.004(2) -0.004(2) -0.001(2)
C39 0.018(2) 0.028(2) 0.026(2) -0.005(2) 0.000(2) -0.0049(18)
C40 0.033(3) 0.019(2) 0.029(3) 0.001(2) -0.001(2) -0.0074(19)
C41 0.030(3) 0.026(3) 0.049(3) -0.005(2) -0.007(2) -0.002(2)
C42 0.031(3) 0.034(3) 0.036(3) -0.014(2) -0.004(2) 0.003(2)
C43 0.042(4) 0.049(4) 0.054(4) -0.002(3) -0.002(3) 0.000(3)
Cl1 0.1033(15) 0.0419(8) 0.0662(11) -0.0021(8) -0.0177(11) -0.0053(11)
Cl2 0.0734(12) 0.0702(12) 0.0693(12) 0.0212(10) 0.0037(11) -0.0050(10)
C44 0.189(13) 0.055(5) 0.116(9) 0.013(5) -0.080(9) 0.023(7)
Cl3 0.0455(9) 0.1057(17) 0.0776(14) 0.0132(12) 0.0160(9) 0.0206(10)
Cl4 0.0939(15) 0.0593(11) 0.0653(12) -0.0095(9) 0.0313(11) -0.0162(11)

loop_
_atom_type_symbol
_atom_type_scat_dispersion_real
_atom_type_scat_dispersion_imag
_atom_type_scat_Cromer_Mann_a1
_atom_type_scat_Cromer_Mann_b1
_atom_type_scat_Cromer_Mann_a2
_atom_type_scat_Cromer_Mann_b2
_atom_type_scat_Cromer_Mann_a3
_atom_type_scat_Cromer_Mann_b3
_atom_type_scat_Cromer_Mann_a4
_atom_type_scat_Cromer_Mann_b4
_atom_type_scat_Cromer_Mann_c
_atom_type_scat_source
'C   ' 0.0033 0.0016 2.3100 20.8439 1.0200 10.2075 1.5886 0.5687 0.8650 51.6512 0.2156 International_Tables_Vol_IV_Table_2.2B
'H   ' 0.0000 0.0000 0.4930 10.5109 0.3229 26.1257 0.1402 3.1424 0.0408 57.7998 0.0030 International_Tables_Vol_IV_Table_2.2B
'Cl  ' 0.1484 0.1585 11.4604 0.0104 7.1964 1.1662 6.2556 18.5194 1.6455 47.7784 -9.5574 International_Tables_Vol_IV_Table_2.2B
'F   ' 0.0171 0.0103 3.5392 10.2825 2.6412 4.2944 1.5170 0.2615 1.0243 26.1476 0.2776 International_Tables_Vol_IV_Table_2.2B
'N   ' 0.0061 0.0033 12.2126 0.0057 3.1322 9.8933 2.0125 28.9975 1.1663 0.5826 -11.5290 International_Tables_Vol_IV_Table_2.2B
'P   ' 0.1023 0.0942 6.4345 1.9067 4.1791 27.1570 1.7800 0.5260 1.4908 68.1645 1.1149 International_Tables_Vol_IV_Table_2.2B
'Rh  ' -1.1178 0.9187 19.2957 0.7515 14.3501 8.2176 4.7343 25.8749 1.2892 98.6062 5.3280 International_Tables_Vol_IV_Table_2.2B

loop_
_geom_angle_atom_site_label_1
_geom_angle_atom_site_label_2
_geom_angle_atom_site_label_3
_geom_angle
_geom_angle_publ_flag
C40 Rh1 C39 36.51(19) yes
C40 Rh1 C36 94.3(2) yes
C39 Rh1 C36 80.49(19) yes
C40 Rh1 C35 79.85(19) yes
C39 Rh1 C35 88.7(2) yes
C36 Rh1 C35 36.8(2) yes
C40 Rh1 C18 146.95(18) yes
C39 Rh1 C18 175.78(18) yes
C36 Rh1 C18 96.09(19) yes
C35 Rh1 C18 90.01(19) yes
C40 Rh1 C1 95.81(18) yes
C39 Rh1 C1 89.50(18) yes
C36 Rh1 C1 147.43(19) yes
C35 Rh1 C1 174.77(18) yes
C18 Rh1 C1 92.13(17) yes
N2 C1 N1 102.4(4) yes
N2 C1 Rh1 127.9(3) yes
N1 C1 Rh1 129.6(3) yes
C6 N1 C2 118.6(4) yes
C6 N1 C1 111.3(4) yes
C2 N1 C1 130.1(4) yes
C8 C2 C3 121.8(4) yes
C8 C2 N1 119.8(4) yes
C3 C2 N1 118.4(4) yes
H31 C3 C4 118.599 no
H31 C3 C2 118.599 no
C4 C3 C2 122.8(5) yes
H41 C4 C5 119.769 no
H41 C4 C3 119.769 no
C5 C4 C3 120.5(5) yes
H51 C5 C6 121.131 no
H51 C5 C4 121.130 no
C6 C5 C4 117.7(5) yes
C7 C6 N1 106.1(4) yes
C7 C6 C5 131.9(5) yes
N1 C6 C5 122.0(4) yes
H71 C7 N2 126.678 no
H71 C7 C6 126.678 no
N2 C7 C6 106.6(4) yes
C9 N2 C1 126.4(4) yes
C9 N2 C7 119.8(4) yes
C1 N2 C7 113.6(4) yes
H83 C8 H82 109.476 no
H83 C8 H81 109.475 no
H82 C8 H81 109.476 no
H83 C8 C2 109.467 no
H82 C8 C2 109.467 no
H81 C8 C2 109.467 no
C14 C9 C10 122.7(4) yes
C14 C9 N2 117.8(4) yes
C10 C9 N2 119.2(4) yes
C15 C10 C11 120.4(5) yes
C15 C10 C9 122.0(4) yes
C11 C10 C9 117.5(4) yes
H111 C11 C12 118.915 no
H111 C11 C10 118.914 no
C12 C11 C10 122.2(5) yes
C16 C12 C13 120.4(5) yes
C16 C12 C11 121.3(5) yes
C13 C12 C11 118.3(4) yes
H131 C13 C14 119.128 no
H131 C13 C12 119.127 no
C14 C13 C12 121.7(5) yes
C17 C14 C13 119.8(5) yes
C17 C14 C9 122.6(4) yes
C13 C14 C9 117.3(5) yes
H153 C15 H152 109.476 no
H153 C15 H151 109.475 no
H152 C15 H151 109.476 no
H153 C15 C10 109.466 no
H152 C15 C10 109.467 no
H151 C15 C10 109.467 no
H163 C16 H162 109.477 no
H163 C16 H161 109.476 no
H162 C16 H161 109.476 no
H163 C16 C12 109.466 no
H162 C16 C12 109.467 no
H161 C16 C12 109.466 no
H173 C17 H172 109.476 no
H173 C17 H171 109.475 no
H172 C17 H171 109.475 no
H173 C17 C14 109.467 no
H172 C17 C14 109.467 no
H171 C17 C14 109.466 no
N4 C18 N3 102.0(4) yes
N4 C18 Rh1 128.7(3) yes
N3 C18 Rh1 129.2(3) yes
C23 N3 C19 118.7(4) yes
C23 N3 C18 111.6(4) yes
C19 N3 C18 129.7(4) yes
C25 C19 C20 121.2(5) yes
C25 C19 N3 120.2(4) yes
C20 C19 N3 118.5(5) yes
H201 C20 C21 118.489 no
H201 C20 C19 118.487 no
C21 C20 C19 123.0(5) yes
H211 C21 C22 120.129 no
H211 C21 C20 120.127 no
C22 C21 C20 119.7(5) yes
H221 C22 C23 120.642 no
H221 C22 C21 120.643 no
C23 C22 C21 118.7(5) yes
C24 C23 N3 106.4(4) yes
C24 C23 C22 132.3(5) yes
N3 C23 C22 121.3(5) yes
H241 C24 N4 126.873 no
H241 C24 C23 126.873 no
N4 C24 C23 106.3(4) yes
C26 N4 C18 125.5(4) yes
C26 N4 C24 120.0(4) yes
C18 N4 C24 113.8(4) yes
H253 C25 H252 109.476 no
H253 C25 H251 109.475 no
H252 C25 H251 109.475 no
H253 C25 C19 109.467 no
H252 C25 C19 109.467 no
H251 C25 C19 109.467 no
C31 C26 C27 123.1(5) yes
C31 C26 N4 117.4(4) yes
C27 C26 N4 119.2(4) yes
C32 C27 C28 120.4(4) yes
C32 C27 C26 122.7(5) yes
C28 C27 C26 116.8(4) yes
H281 C28 C29 119.039 no
H281 C28 C27 119.037 no
C29 C28 C27 121.9(5) yes
C33 C29 C30 120.3(5) yes
C33 C29 C28 121.5(5) yes
C30 C29 C28 118.3(4) yes
H301 C30 C31 118.945 no
H301 C30 C29 118.947 no
C31 C30 C29 122.1(5) yes
C34 C31 C30 120.3(5) yes
C34 C31 C26 122.1(5) yes
C30 C31 C26 117.5(5) yes
H323 C32 H322 109.475 no
H323 C32 H321 109.476 no
H322 C32 H321 109.476 no
H323 C32 C27 109.467 no
H322 C32 C27 109.467 no
H321 C32 C27 109.467 no
H333 C33 H332 109.476 no
H333 C33 H331 109.475 no
H332 C33 H331 109.476 no
H333 C33 C29 109.466 no
H332 C33 C29 109.467 no
H331 C33 C29 109.466 no
H343 C34 H342 109.476 no
H343 C34 H341 109.476 no
H342 C34 H341 109.476 no
H343 C34 C31 109.466 no
H342 C34 C31 109.467 no
H341 C34 C31 109.467 no
H1 C35 C42 117(4) no
H1 C35 C36 117(4) no
C42 C35 C36 122.4(5) yes
H1 C35 Rh1 104(4) no
C42 C35 Rh1 112.9(3) yes
C36 C35 Rh1 69.7(3) yes
H2 C36 C37 113(3) no
H2 C36 C35 120(3) no
C37 C36 C35 124.6(5) yes
H2 C36 Rh1 102(3) no
C37 C36 Rh1 110.7(3) yes
C35 C36 Rh1 73.5(3) yes
H372 C37 H371 109.467 no
H372 C37 C38 108.024 no
H371 C37 C38 108.024 no
H372 C37 C36 108.024 no
H371 C37 C36 108.023 no
C38 C37 C36 115.2(4) yes
H382 C38 H381 109.467 no
H382 C38 C39 108.762 no
H381 C38 C39 108.763 no
H382 C38 C37 108.762 no
H381 C38 C37 108.762 no
C39 C38 C37 112.3(4) yes
H3 C39 C40 120(4) no
H3 C39 Rh1 105(4) no
C40 C39 Rh1 70.1(3) yes
H3 C39 C38 115(4) no
C40 C39 C38 121.9(5) yes
Rh1 C39 C38 113.1(3) yes
H4 C40 C41 113(3) no
H4 C40 C39 119(3) no
C41 C40 C39 125.7(5) yes
H4 C40 Rh1 102(3) no
C41 C40 Rh1 111.7(3) yes
C39 C40 Rh1 73.4(3) yes
H412 C41 H411 109.467 no
H412 C41 C42 108.396 no
H411 C41 C42 108.396 no
H412 C41 C40 108.396 no
H411 C41 C40 108.396 no
C42 C41 C40 113.7(4) yes
H422 C42 H421 109.467 no
H422 C42 C35 108.436 no
H421 C42 C35 108.435 no
H422 C42 C41 108.436 no
H421 C42 C41 108.436 no
C35 C42 C41 113.6(4) yes
F6 P1 F5 179.2(4) yes
F6 P1 F4 93.7(4) yes
F5 P1 F4 87.0(4) yes
F6 P1 F3 89.2(4) yes
F5 P1 F3 90.1(3) yes
F4 P1 F3 176.7(4) yes
F6 P1 F2 89.6(3) yes
F5 P1 F2 90.0(3) yes
F4 P1 F2 89.7(4) yes
F3 P1 F2 88.8(3) yes
F6 P1 F1 91.2(4) yes
F5 P1 F1 89.1(4) yes
F4 P1 F1 90.7(4) yes
F3 P1 F1 90.7(3) yes
F2 P1 F1 179.0(4) yes
F12 P2 F11 176.3(9) yes
F12 P2 F10 90.8(11) yes
F11 P2 F10 90.9(10) yes
F12 P2 F9 89.8(9) yes
F11 P2 F9 88.2(9) yes
F10 P2 F9 172.9(10) yes
F12 P2 F8 95.6(9) yes
F11 P2 F8 87.8(9) yes
F10 P2 F8 89.0(10) yes
F9 P2 F8 98.0(11) yes
F12 P2 F7 87.9(9) yes
F11 P2 F7 88.7(9) yes
F10 P2 F7 91.3(10) yes
F9 P2 F7 81.6(9) yes
F8 P2 F7 176.5(10) yes
H432 C43 H431 109.465 no
H432 C43 Cl2 108.805 no
H431 C43 Cl2 108.804 no
H432 C43 Cl1 108.805 no
H431 C43 Cl1 108.804 no
Cl2 C43 Cl1 112.1(4) yes
H442 C44 H441 109.467 no
H442 C44 Cl4 108.086 no
H441 C44 Cl4 108.085 no
H442 C44 Cl3 108.088 no
H441 C44 Cl3 108.086 no
Cl4 C44 Cl3 114.9(5) yes

loop_
_geom_bond_atom_site_label_1
_geom_bond_atom_site_label_2
_geom_bond_distance
_geom_bond_publ_flag
Rh1 C40 2.175(5) yes
Rh1 C39 2.215(4) yes
Rh1 C36 2.170(5) yes
Rh1 C35 2.218(5) yes
Rh1 C18 2.101(4) yes
Rh1 C1 2.102(5) yes
C1 N2 1.363(6) yes
C1 N1 1.387(6) yes
N1 C6 1.411(6) yes
N1 C2 1.419(6) yes
C2 C8 1.494(7) yes
C2 C3 1.354(7) yes
C3 H31 1.000 no
C3 C4 1.423(8) yes
C4 H41 1.000 no
C4 C5 1.354(8) yes
C5 H51 1.000 no
C5 C6 1.422(7) yes
C6 C7 1.359(7) yes
C7 H71 1.000 no
C7 N2 1.374(6) yes
N2 C9 1.453(6) yes
C8 H83 1.000 no
C8 H82 1.000 no
C8 H81 1.000 no
C9 C14 1.397(7) yes
C9 C10 1.387(7) yes
C10 C15 1.506(7) yes
C10 C11 1.386(7) yes
C11 H111 1.000 no
C11 C12 1.386(7) yes
C12 C16 1.505(7) yes
C12 C13 1.398(7) yes
C13 H131 1.000 no
C13 C14 1.387(7) yes
C14 C17 1.520(7) yes
C15 H153 1.000 no
C15 H152 1.000 no
C15 H151 1.000 no
C16 H163 1.000 no
C16 H162 1.000 no
C16 H161 1.000 no
C17 H173 1.000 no
C17 H172 1.000 no
C17 H171 1.000 no
C18 N4 1.369(6) yes
C18 N3 1.392(6) yes
N3 C23 1.412(6) yes
N3 C19 1.412(6) yes
C19 C25 1.498(7) yes
C19 C20 1.356(7) yes
C20 H201 1.000 no
C20 C21 1.425(8) yes
C21 H211 1.000 no
C21 C22 1.345(8) yes
C22 H221 1.000 no
C22 C23 1.429(7) yes
C23 C24 1.359(7) yes
C24 H241 1.000 no
C24 N4 1.385(6) yes
N4 C26 1.457(6) yes
C25 H253 1.000 no
C25 H252 1.000 no
C25 H251 1.000 no
C26 C31 1.393(7) yes
C26 C27 1.394(7) yes
C27 C32 1.514(7) yes
C27 C28 1.404(7) yes
C28 H281 1.000 no
C28 C29 1.392(7) yes
C29 C33 1.509(7) yes
C29 C30 1.395(7) yes
C30 H301 1.000 no
C30 C31 1.385(7) yes
C31 C34 1.510(7) yes
C32 H323 1.000 no
C32 H322 1.000 no
C32 H321 1.000 no
C33 H333 1.000 no
C33 H332 1.000 no
C33 H331 1.000 no
C34 H343 1.000 no
C34 H342 1.000 no
C34 H341 1.000 no
C35 H1 0.96(6) no
C35 C42 1.511(7) yes
C35 C36 1.385(8) yes
C36 H2 1.01(5) no
C36 C37 1.509(7) yes
C37 H372 1.000 no
C37 H371 1.000 no
C37 C38 1.535(8) yes
C38 H382 1.000 no
C38 H381 1.000 no
C38 C39 1.524(7) yes
C39 H3 0.91(6) no
C39 C40 1.375(7) yes
C40 H4 0.85(5) no
C40 C41 1.504(8) yes
C41 H412 1.000 no
C41 H411 1.000 no
C41 C42 1.533(8) yes
C42 H422 1.000 no
C42 H421 1.000 no
P1 F6 1.592(7) yes
P1 F5 1.583(7) yes
P1 F4 1.607(8) yes
P1 F3 1.570(5) yes
P1 F2 1.605(6) yes
P1 F1 1.589(7) yes
P2 F12 1.606(15) yes
P2 F11 1.592(15) yes
P2 F10 1.530(16) yes
P2 F9 1.673(15) yes
P2 F8 1.607(16) yes
P2 F7 1.556(15) yes
C43 H432 1.000 no
C43 H431 1.000 no
C43 Cl2 1.747(7) yes
C43 Cl1 1.757(7) yes
C44 H442 1.000 no
C44 H441 1.000 no
C44 Cl4 1.757(14) yes
C44 Cl3 1.718(12) yes
